data_4029085
loop_
_publ_author_name
'Griffith, Daniel R.'
'Botta, Lorenzo'
'St Denis, Tyler G.'
'Snyder, Scott A.'

_publ_section_title
;
 Explorations of caffeic acid derivatives: total syntheses of
 rufescenolide, yunnaneic acids C and D, and studies toward yunnaneic
 acids A and B.
;
_journal_issue 1
_journal_name_full 'The Journal of organic chemistry'
_journal_page_first 88
_journal_page_last 105
_journal_paper_doi 10.1021/jo4023167
_journal_volume 79
_journal_year 2014
_chemical_formula_sum 'C46 H46 Br2 Cl6 O16'
_chemical_formula_weight 1227.35
_chemical_name_systematic
; 
 ? 
;
_space_group_IT_number 15
_symmetry_cell_setting monoclinic
_symmetry_space_group_name_Hall '-C 2yc'
_symmetry_space_group_name_H-M 'C 1 2/c 1'
_atom_sites_solution_hydrogens geom
_atom_sites_solution_primary direct
_atom_sites_solution_secondary difmap
_audit_creation_method SHELXL-97
_cell_angle_alpha 90.00
_cell_angle_beta 92.484(4)
_cell_angle_gamma 90.00
_cell_formula_units_Z 8
_cell_length_a 29.173(8)
_cell_length_b 16.235(4)
_cell_length_c 21.928(6)
_cell_measurement_reflns_used 9908
_cell_measurement_temperature 150(2)
_cell_measurement_theta_max 25.03
_cell_measurement_theta_min 2.28
_cell_volume 10376(5)
_computing_cell_refinement 'Bruker SAINT'
_computing_data_collection 'Bruker APEX2'
_computing_data_reduction 'Bruker SAINT'
_computing_molecular_graphics 'Bruker SHELXTL'
_computing_publication_material 'Bruker SHELXTL'
_computing_structure_refinement 'SHELXL-97 (Sheldrick, 2008)'
_computing_structure_solution 'SHELXS-97 (Sheldrick, 2008)'
_diffrn_ambient_temperature 150(2)
_diffrn_measured_fraction_theta_full 0.996
_diffrn_measured_fraction_theta_max 0.996
_diffrn_measurement_device_type 'Bruker APEX-II CCD'
_diffrn_measurement_method '\f and \w scans'
_diffrn_radiation_monochromator graphite
_diffrn_radiation_source 'fine-focus sealed tube'
_diffrn_radiation_type MoK\a
_diffrn_radiation_wavelength 0.71073
_diffrn_reflns_av_R_equivalents 0.0975
_diffrn_reflns_av_sigmaI/netI 0.0854
_diffrn_reflns_limit_h_max 41
_diffrn_reflns_limit_h_min -41
_diffrn_reflns_limit_k_max 23
_diffrn_reflns_limit_k_min -23
_diffrn_reflns_limit_l_max 31
_diffrn_reflns_limit_l_min -31
_diffrn_reflns_number 83140
_diffrn_reflns_theta_full 30.76
_diffrn_reflns_theta_max 30.76
_diffrn_reflns_theta_min 1.69
_exptl_absorpt_coefficient_mu 1.939
_exptl_absorpt_correction_T_max 0.9093
_exptl_absorpt_correction_T_min 0.6033
_exptl_absorpt_correction_type empirical
_exptl_absorpt_process_details SADABS
_exptl_crystal_colour colorless
_exptl_crystal_density_diffrn 1.571
_exptl_crystal_density_method 'not measured'
_exptl_crystal_description block
_exptl_crystal_F_000 4976
_exptl_crystal_size_max 0.29
_exptl_crystal_size_mid 0.19
_exptl_crystal_size_min 0.05
_refine_diff_density_max 1.541
_refine_diff_density_min -1.381
_refine_diff_density_rms 0.127
_refine_ls_extinction_method none
_refine_ls_goodness_of_fit_ref 1.061
_refine_ls_hydrogen_treatment constr
_refine_ls_matrix_type full
_refine_ls_number_parameters 671
_refine_ls_number_reflns 16113
_refine_ls_number_restraints 126
_refine_ls_restrained_S_all 1.076
_refine_ls_R_factor_all 0.1477
_refine_ls_R_factor_gt 0.0738
_refine_ls_shift/su_max 0.001
_refine_ls_shift/su_mean 0.000
_refine_ls_structure_factor_coef Fsqd
_refine_ls_weighting_details 'calc w=1/[\s^2^(Fo^2^)+(0.1197P)^2^+12.2972P] where P=(Fo^2^+2Fc^2^)/3'
_refine_ls_weighting_scheme calc
_refine_ls_wR_factor_gt 0.2007
_refine_ls_wR_factor_ref 0.2383
_reflns_number_gt 8627
_reflns_number_total 16113
_reflns_threshold_expression >2sigma(I)
_cod_data_source_file jo4023167_si_005.cif
_cod_data_source_block dg15s10
_cod_depositor_comments
;
The following automatic conversions were performed:

'_symmetry_cell_setting' value 'Monoclinic' changed to 'monoclinic'
according to
/usr/data/users/saulius/automatic-downloads/current/ACS/lib/dictionaries/cif_core.dic
dictionary named 'cif_core.dic' version 2.4.2 from
2011-04-26.

'_refine_ls_hydrogen_treatment' value 'CONSTR' changed
to 'constr' according to
/usr/data/users/saulius/automatic-downloads/current/ACS/lib/dictionaries/cif_core.dic
dictionary named 'cif_core.dic' version 2.4.2 from 2011-04-26.

Automatic conversion script
Id: cif_fix_values 2281 2013-09-26 08:29:07Z andrius 
;
_cod_original_sg_symbol_H-M C2/c
_cod_database_code 4029085

loop_
_symmetry_equiv_pos_as_xyz
'x, y, z'
'-x, y, -z+1/2'
'x+1/2, y+1/2, z'
'-x+1/2, y+1/2, -z+1/2'
'-x, -y, -z'
'x, -y, z-1/2'
'-x+1/2, -y+1/2, -z'
'x+1/2, -y+1/2, z-1/2'

loop_
_atom_site_label
_atom_site_type_symbol
_atom_site_fract_x
_atom_site_fract_y
_atom_site_fract_z
_atom_site_U_iso_or_equiv
_atom_site_adp_type
_atom_site_occupancy
_atom_site_symmetry_multiplicity
_atom_site_calc_flag
_atom_site_refinement_flags
_atom_site_disorder_assembly
_atom_site_disorder_group
Br1 Br 0.233964(17) 0.93750(3) 0.12835(2) 0.03535(14) Uani 1 1 d . . .
Br2 Br 0.029827(19) 1.21725(3) 0.15763(3) 0.05191(18) Uani 1 1 d . . .
O1 O -0.01744(16) 1.1744(5) -0.1828(2) 0.101(2) Uani 1 1 d . . .
O2 O -0.04784(15) 1.0953(4) -0.1116(3) 0.0945(19) Uani 1 1 d . . .
O3 O 0.16104(13) 1.3523(3) 0.20574(15) 0.0570(12) Uani 1 1 d . . .
O4 O 0.14418(12) 1.6685(2) -0.10205(16) 0.0423(8) Uani 1 1 d . . .
O5 O 0.21186(12) 1.3236(2) 0.13727(16) 0.0452(9) Uani 1 1 d . . .
O6 O 0.13434(12) 0.6696(2) 0.10812(16) 0.0389(8) Uani 1 1 d . . .
O7 O 0.08278(12) 0.7260(2) 0.01915(16) 0.0418(8) Uani 1 1 d . . .
O8 O -0.06337(11) 1.4892(2) 0.17996(16) 0.0391(8) Uani 1 1 d . . .
O9 O 0.20494(11) 1.69688(19) -0.04037(15) 0.0342(7) Uani 1 1 d . . .
O10 O -0.00791(12) 1.5761(2) 0.1204(2) 0.0468(9) Uani 1 1 d . . .
O11 O 0.21510(10) 1.3127(2) -0.00572(15) 0.0344(7) Uani 1 1 d . . .
O12 O 0.14633(10) 1.20485(17) 0.05975(13) 0.0270(6) Uani 1 1 d . . .
O13 O 0.18621(11) 1.0038(2) -0.15310(13) 0.0320(7) Uani 1 1 d . . .
O14 O 0.23688(11) 0.9702(2) -0.07800(14) 0.0325(7) Uani 1 1 d . . .
O15 O 0.20067(10) 1.15295(18) -0.06966(13) 0.0252(6) Uani 1 1 d . . .
H15A H 0.2206 1.1810 -0.0502 0.038 Uiso 1 1 calc R . .
O16 O 0.13506(10) 1.22536(17) -0.04192(13) 0.0249(6) Uani 1 1 d . . .
C1 C -0.0625(3) 1.1893(8) -0.2109(4) 0.136(5) Uani 1 1 d . . .
H1A H -0.0594 1.2126 -0.2518 0.204 Uiso 1 1 calc R . .
H1B H -0.0793 1.2281 -0.1859 0.204 Uiso 1 1 calc R . .
H1C H -0.0795 1.1373 -0.2142 0.204 Uiso 1 1 calc R . .
C2 C 0.0222(2) 1.6271(4) 0.0878(4) 0.075(2) Uani 1 1 d . . .
H2A H 0.0090 1.6824 0.0834 0.112 Uiso 1 1 calc R . .
H2B H 0.0264 1.6036 0.0473 0.112 Uiso 1 1 calc R . .
H2C H 0.0520 1.6306 0.1102 0.112 Uiso 1 1 calc R . .
C3 C 0.1904(2) 1.3102(5) 0.2515(3) 0.0641(19) Uani 1 1 d . . .
H3A H 0.1787 1.3196 0.2921 0.096 Uiso 1 1 calc R . .
H3B H 0.2218 1.3319 0.2502 0.096 Uiso 1 1 calc R . .
H3C H 0.1906 1.2510 0.2428 0.096 Uiso 1 1 calc R . .
C4 C 0.05382(18) 0.7552(4) -0.0296(3) 0.0479(13) Uani 1 1 d . . .
H4A H 0.0315 0.7124 -0.0416 0.072 Uiso 1 1 calc R . .
H4B H 0.0723 0.7688 -0.0645 0.072 Uiso 1 1 calc R . .
H4C H 0.0376 0.8045 -0.0165 0.072 Uiso 1 1 calc R . .
C5 C 0.03267(18) 1.1191(4) -0.1095(3) 0.0545(16) Uani 1 1 d . . .
H5A H 0.0566 1.1391 -0.1335 0.065 Uiso 1 1 calc R . .
C6 C 0.22212(19) 0.9986(4) -0.1959(2) 0.0475(13) Uani 1 1 d . . .
H6A H 0.2105 1.0178 -0.2360 0.071 Uiso 1 1 calc R . .
H6B H 0.2323 0.9413 -0.1991 0.071 Uiso 1 1 calc R . .
H6C H 0.2480 1.0331 -0.1818 0.071 Uiso 1 1 calc R . .
C7 C -0.0153(2) 1.1262(6) -0.1329(3) 0.069(2) Uani 1 1 d . . .
C8 C 0.1653(2) 0.6329(3) 0.1522(3) 0.0506(15) Uani 1 1 d . . .
H8A H 0.1534 0.5792 0.1643 0.076 Uiso 1 1 calc R . .
H8B H 0.1685 0.6687 0.1881 0.076 Uiso 1 1 calc R . .
H8C H 0.1953 0.6257 0.1345 0.076 Uiso 1 1 calc R . .
C9 C 0.21101(17) 1.7721(3) -0.0728(2) 0.0370(11) Uani 1 1 d . . .
H9A H 0.2360 1.8039 -0.0528 0.056 Uiso 1 1 calc R . .
H9B H 0.1826 1.8043 -0.0728 0.056 Uiso 1 1 calc R . .
H9C H 0.2186 1.7599 -0.1149 0.056 Uiso 1 1 calc R . .
C10 C 0.14498(16) 0.7463(3) 0.0884(2) 0.0304(9) Uani 1 1 d . . .
C11 C 0.17023(16) 1.6496(3) -0.0602(2) 0.0310(10) Uani 1 1 d . . .
C12 C 0.04299(16) 1.0857(3) -0.0562(2) 0.0371(11) Uani 1 1 d . . .
H12A H 0.0181 1.0671 -0.0333 0.045 Uiso 1 1 calc R . .
C13 C 0.16581(14) 1.4094(3) 0.04501(19) 0.0266(9) Uani 1 1 d . . .
H13A H 0.1926 1.4476 0.0504 0.032 Uiso 1 1 calc R . .
C14 C 0.17913(14) 1.3278(3) 0.01707(19) 0.0263(9) Uani 1 1 d . . .
C15 C 0.13849(14) 1.2661(3) 0.01474(19) 0.0254(9) Uani 1 1 d . . .
C16 C -0.02618(14) 1.4484(3) 0.1599(2) 0.0303(9) Uani 1 1 d . . .
C17 C 0.17643(15) 1.3527(3) 0.1502(2) 0.0321(10) Uani 1 1 d . . .
C18 C 0.04416(15) 1.4611(3) 0.1076(2) 0.0303(9) Uani 1 1 d . . .
H18A H 0.0649 1.4946 0.0865 0.036 Uiso 1 1 calc R . .
C19 C 0.14241(14) 1.3941(3) 0.1048(2) 0.0290(9) Uani 1 1 d . . .
H19A H 0.1332 1.4484 0.1220 0.035 Uiso 1 1 calc R . .
C20 C 0.19868(15) 0.9908(3) -0.09467(19) 0.0263(9) Uani 1 1 d . . .
C21 C 0.02259(15) 1.3318(3) 0.1467(2) 0.0295(9) Uani 1 1 d . . .
C22 C -0.09281(17) 1.4439(3) 0.2179(2) 0.0424(12) Uani 1 1 d . . .
H22A H -0.1195 1.4776 0.2270 0.064 Uiso 1 1 calc R . .
H22B H -0.0761 1.4292 0.2561 0.064 Uiso 1 1 calc R . .
H22C H -0.1031 1.3935 0.1968 0.064 Uiso 1 1 calc R . .
C23 C 0.13141(14) 1.0818(3) -0.06462(19) 0.0249(8) Uani 1 1 d . . .
H23A H 0.1239 1.0920 -0.1089 0.030 Uiso 1 1 calc R . .
C24 C 0.00505(15) 1.4962(3) 0.1278(2) 0.0298(9) Uani 1 1 d . . .
C25 C 0.11714(15) 0.7769(3) 0.0398(2) 0.0305(9) Uani 1 1 d . . .
C26 C 0.09506(14) 1.3139(3) 0.02763(19) 0.0260(9) Uani 1 1 d . . .
H26A H 0.0671 1.2795 0.0186 0.031 Uiso 1 1 calc R . .
C27 C 0.16155(14) 0.9036(3) 0.03945(19) 0.0263(9) Uani 1 1 d . . .
C28 C 0.18704(14) 0.8729(3) 0.08894(19) 0.0268(9) Uani 1 1 d . . .
C29 C 0.16901(16) 1.5722(3) -0.0250(2) 0.0313(10) Uani 1 1 d . . .
H29A H 0.1925 1.5614 0.0053 0.038 Uiso 1 1 calc R . .
C30 C 0.09449(14) 1.3900(3) -0.0117(2) 0.0266(9) Uani 1 1 d . . .
H30A H 0.0703 1.4013 -0.0408 0.032 Uiso 1 1 calc R . .
C31 C 0.17092(15) 0.9882(3) 0.01336(18) 0.0262(9) Uani 1 1 d . . .
H31A H 0.2047 0.9983 0.0187 0.031 Uiso 1 1 calc R . .
C32 C 0.14639(15) 1.0559(3) 0.04976(19) 0.0263(9) Uani 1 1 d . . .
H32A H 0.1502 1.0459 0.0947 0.032 Uiso 1 1 calc R . .
C33 C 0.08844(15) 1.0744(3) -0.0290(2) 0.0278(9) Uani 1 1 d . . .
C34 C 0.05490(14) 1.3781(3) 0.11666(19) 0.0268(9) Uani 1 1 d . . .
C35 C 0.16104(14) 1.1499(3) -0.03709(19) 0.0247(8) Uani 1 1 d . . .
C36 C 0.12567(15) 0.8541(3) 0.0168(2) 0.0294(9) Uani 1 1 d . . .
H36A H 0.1063 0.8745 -0.0158 0.035 Uiso 1 1 calc R . .
C37 C 0.09841(14) 1.3394(3) 0.0956(2) 0.0278(9) Uani 1 1 d . . .
H37A H 0.1037 1.2880 0.1201 0.033 Uiso 1 1 calc R . .
C38 C 0.16893(15) 1.1372(2) 0.03219(18) 0.0249(8) Uani 1 1 d . . .
H38A H 0.2024 1.1370 0.0440 0.030 Uiso 1 1 calc R . .
C39 C 0.15776(14) 0.9993(3) -0.05483(18) 0.0253(8) Uani 1 1 d . . .
H39A H 0.1359 0.9540 -0.0666 0.030 Uiso 1 1 calc R . .
C40 C 0.17965(16) 0.7957(3) 0.1135(2) 0.0301(9) Uani 1 1 d . . .
H40A H 0.1982 0.7767 0.1473 0.036 Uiso 1 1 calc R . .
C41 C 0.13569(15) 1.5173(3) -0.0348(2) 0.0285(9) Uani 1 1 d . . .
H41A H 0.1131 1.5298 -0.0660 0.034 Uiso 1 1 calc R . .
C42 C 0.09687(15) 1.0591(3) 0.0300(2) 0.0290(9) Uani 1 1 d . . .
H42A H 0.0731 1.0507 0.0575 0.035 Uiso 1 1 calc R . .
C43 C 0.13055(14) 1.4406(3) -0.00274(19) 0.0266(9) Uani 1 1 d . . .
C44 C -0.01732(15) 1.3657(3) 0.1683(2) 0.0313(10) Uani 1 1 d . . .
H44A H -0.0384 1.3321 0.1888 0.038 Uiso 1 1 calc R . .
C100 C 0.1779(2) 1.2959(3) -0.1673(2) 0.0563(16) Uani 1 1 d D . .
H10A H 0.1838 1.2753 -0.1247 0.068 Uiso 1 1 calc R . .
Cl1 Cl 0.12680(7) 1.35013(12) -0.16969(8) 0.0788(6) Uani 1 1 d D . .
Cl2 Cl 0.22418(7) 1.35856(12) -0.18628(10) 0.0832(6) Uani 1 1 d D . .
Cl3 Cl 0.17427(6) 1.21075(9) -0.21617(7) 0.0594(4) Uani 1 1 d D . .
C200 C -0.0980(3) 0.9370(5) -0.2808(4) 0.095(2) Uani 0.487(5) 1 d PDU A 1
H20A H -0.1137 0.9830 -0.3038 0.114 Uiso 0.487(5) 1 calc PR A 1
Cl4 Cl -0.0417(2) 0.9657(4) -0.2645(3) 0.143(2) Uani 0.487(5) 1 d PDU A 1
Cl5 Cl -0.1276(3) 0.9193(7) -0.2141(4) 0.159(3) Uani 0.487(5) 1 d PDU A 1
Cl6 Cl -0.1004(3) 0.8490(5) -0.3269(3) 0.123(2) Uani 0.487(5) 1 d PDU A 1
C201 C -0.0774(2) 0.8900(4) -0.2787(3) 0.095(2) Uani 0.513(5) 1 d PDU A 2
H20B H -0.0496 0.8614 -0.2606 0.114 Uiso 0.513(5) 1 calc PR A 2
Cl4A Cl -0.05945(14) 0.9632(2) -0.3298(2) 0.0935(16) Uani 0.513(5) 1 d PDU A 2
Cl5A Cl -0.1069(3) 0.9351(4) -0.2192(2) 0.130(2) Uani 0.513(5) 1 d PDU A 2
Cl6A Cl -0.1122(2) 0.8163(3) -0.3160(3) 0.0958(18) Uani 0.513(5) 1 d PDU A 2

loop_
_atom_site_aniso_label
_atom_site_aniso_U_11
_atom_site_aniso_U_22
_atom_site_aniso_U_33
_atom_site_aniso_U_23
_atom_site_aniso_U_13
_atom_site_aniso_U_12
Br1 0.0410(3) 0.0362(3) 0.0282(2) -0.00223(19) -0.00531(18) -0.0045(2)
Br2 0.0388(3) 0.0300(3) 0.0878(5) 0.0115(3) 0.0121(3) 0.0017(2)
O1 0.048(3) 0.205(7) 0.049(3) 0.018(3) 0.001(2) 0.050(3)
O2 0.033(2) 0.154(6) 0.097(4) 0.011(4) 0.003(3) 0.002(3)
O3 0.041(2) 0.105(4) 0.0248(17) -0.003(2) -0.0015(15) 0.029(2)
O4 0.046(2) 0.0392(19) 0.041(2) 0.0081(16) -0.0056(16) -0.0058(16)
O5 0.0289(18) 0.067(3) 0.040(2) 0.0098(18) 0.0015(15) 0.0100(17)
O6 0.046(2) 0.0292(17) 0.0414(19) 0.0090(14) -0.0019(15) -0.0032(15)
O7 0.0372(19) 0.042(2) 0.046(2) 0.0103(16) -0.0069(16) -0.0147(15)
O8 0.0274(16) 0.0381(19) 0.053(2) 0.0057(16) 0.0104(15) 0.0060(14)
O9 0.0413(19) 0.0250(16) 0.0362(18) 0.0009(13) 0.0003(14) -0.0029(14)
O10 0.0292(18) 0.0354(19) 0.076(3) 0.0146(18) 0.0034(17) 0.0025(14)
O11 0.0236(16) 0.0365(18) 0.0434(19) -0.0025(15) 0.0040(14) 0.0031(13)
O12 0.0337(16) 0.0243(15) 0.0232(14) -0.0026(12) 0.0011(12) 0.0024(12)
O13 0.0364(17) 0.0375(18) 0.0223(15) -0.0024(13) 0.0038(13) 0.0023(14)
O14 0.0335(17) 0.0333(17) 0.0312(17) 0.0007(13) 0.0046(13) 0.0049(14)
O15 0.0224(14) 0.0279(15) 0.0254(15) -0.0006(12) 0.0031(11) -0.0056(12)
O16 0.0255(15) 0.0264(15) 0.0228(14) 0.0001(12) -0.0011(11) 0.0015(12)
C1 0.054(5) 0.289(16) 0.063(5) 0.000(7) -0.010(4) 0.080(7)
C2 0.042(3) 0.045(4) 0.137(7) 0.041(4) 0.011(4) -0.003(3)
C3 0.049(3) 0.110(6) 0.032(3) 0.005(3) -0.008(2) 0.025(4)
C4 0.037(3) 0.054(3) 0.051(3) 0.006(3) -0.014(2) -0.010(2)
C5 0.029(3) 0.094(5) 0.041(3) 0.003(3) 0.004(2) 0.004(3)
C6 0.048(3) 0.065(4) 0.029(3) -0.002(2) 0.008(2) 0.001(3)
C7 0.040(3) 0.130(7) 0.038(3) -0.004(4) 0.000(3) 0.008(4)
C8 0.074(4) 0.029(3) 0.047(3) 0.008(2) -0.018(3) -0.003(3)
C9 0.042(3) 0.025(2) 0.044(3) 0.001(2) 0.002(2) -0.002(2)
C10 0.037(2) 0.026(2) 0.030(2) 0.0044(18) 0.0081(19) 0.0002(19)
C11 0.035(2) 0.029(2) 0.029(2) -0.0027(18) 0.0038(19) -0.0012(19)
C12 0.026(2) 0.046(3) 0.040(3) -0.004(2) 0.006(2) -0.004(2)
C13 0.023(2) 0.027(2) 0.030(2) -0.0014(17) -0.0021(17) -0.0014(16)
C14 0.025(2) 0.027(2) 0.027(2) 0.0017(17) -0.0063(17) -0.0015(17)
C15 0.023(2) 0.028(2) 0.025(2) -0.0009(16) -0.0012(16) 0.0019(16)
C16 0.020(2) 0.039(3) 0.032(2) 0.0013(19) 0.0008(17) -0.0001(18)
C17 0.027(2) 0.041(3) 0.028(2) -0.0058(19) -0.0047(18) -0.0002(19)
C18 0.024(2) 0.033(2) 0.034(2) 0.0029(19) 0.0027(17) -0.0025(18)
C19 0.022(2) 0.035(2) 0.030(2) -0.0064(19) -0.0022(17) 0.0017(18)
C20 0.035(2) 0.0209(19) 0.023(2) -0.0021(16) 0.0029(17) -0.0048(17)
C21 0.026(2) 0.030(2) 0.032(2) 0.0002(18) -0.0001(18) -0.0041(17)
C22 0.029(2) 0.053(3) 0.046(3) 0.007(2) 0.012(2) 0.006(2)
C23 0.025(2) 0.029(2) 0.0209(19) 0.0003(16) 0.0000(16) -0.0004(16)
C24 0.025(2) 0.027(2) 0.037(2) 0.0047(18) -0.0017(18) 0.0014(17)
C25 0.029(2) 0.033(2) 0.030(2) 0.0016(18) 0.0008(18) -0.0018(18)
C26 0.0200(19) 0.030(2) 0.028(2) -0.0021(17) -0.0021(16) -0.0017(17)
C27 0.026(2) 0.027(2) 0.027(2) -0.0021(17) 0.0058(17) 0.0002(17)
C28 0.025(2) 0.032(2) 0.023(2) -0.0037(17) 0.0016(16) -0.0011(17)
C29 0.034(2) 0.030(2) 0.030(2) -0.0034(18) 0.0000(18) 0.0028(18)
C30 0.0216(19) 0.028(2) 0.030(2) -0.0012(17) -0.0031(16) 0.0036(17)
C31 0.031(2) 0.025(2) 0.023(2) -0.0007(16) 0.0013(16) -0.0004(17)
C32 0.032(2) 0.026(2) 0.0208(19) 0.0012(16) 0.0026(16) 0.0010(17)
C33 0.025(2) 0.029(2) 0.030(2) -0.0044(17) 0.0054(17) -0.0037(17)
C34 0.023(2) 0.033(2) 0.025(2) -0.0007(17) 0.0002(16) -0.0019(17)
C35 0.027(2) 0.024(2) 0.023(2) 0.0013(16) 0.0001(16) 0.0000(16)
C36 0.028(2) 0.033(2) 0.028(2) 0.0054(18) 0.0015(17) 0.0018(18)
C37 0.020(2) 0.034(2) 0.029(2) -0.0004(18) -0.0020(16) -0.0008(17)
C38 0.030(2) 0.024(2) 0.0209(19) 0.0006(16) -0.0006(16) 0.0015(17)
C39 0.029(2) 0.027(2) 0.0204(19) -0.0022(16) 0.0016(16) -0.0031(17)
C40 0.035(2) 0.031(2) 0.024(2) 0.0023(18) 0.0026(18) 0.0071(18)
C41 0.026(2) 0.028(2) 0.031(2) -0.0017(18) -0.0024(17) 0.0022(17)
C42 0.031(2) 0.027(2) 0.029(2) -0.0035(18) 0.0075(17) -0.0042(18)
C43 0.024(2) 0.027(2) 0.029(2) -0.0014(17) 0.0001(16) 0.0020(17)
C44 0.025(2) 0.034(2) 0.035(2) 0.0046(19) 0.0031(18) -0.0040(18)
C100 0.080(4) 0.054(4) 0.035(3) 0.010(3) 0.003(3) 0.005(3)
Cl1 0.0950(14) 0.0789(12) 0.0642(11) 0.0094(9) 0.0217(10) 0.0281(10)
Cl2 0.0961(15) 0.0665(12) 0.0864(13) 0.0108(10) -0.0036(11) -0.0246(10)
Cl3 0.0754(11) 0.0525(9) 0.0497(8) -0.0014(7) -0.0050(7) 0.0073(7)
C200 0.102(5) 0.095(5) 0.087(4) 0.004(4) -0.011(4) 0.018(4)
Cl4 0.138(4) 0.124(4) 0.164(5) 0.031(4) -0.038(4) -0.003(3)
Cl5 0.141(6) 0.240(7) 0.098(4) -0.004(4) 0.021(4) 0.072(5)
Cl6 0.120(5) 0.148(6) 0.101(4) -0.008(4) 0.013(4) 0.044(4)
C201 0.102(5) 0.095(5) 0.087(4) 0.004(4) -0.011(4) 0.018(4)
Cl4A 0.083(3) 0.086(3) 0.108(3) 0.030(2) -0.025(2) -0.004(2)
Cl5A 0.183(6) 0.143(5) 0.065(3) 0.008(3) 0.008(3) 0.086(4)
Cl6A 0.081(3) 0.103(4) 0.103(4) 0.010(3) 0.010(3) -0.009(3)

loop_
_atom_type_symbol
_atom_type_description
_atom_type_scat_dispersion_real
_atom_type_scat_dispersion_imag
_atom_type_scat_source
C C 0.0033 0.0016 'International Tables Vol C Tables 4.2.6.8 and 6.1.1.4'
H H 0.0000 0.0000 'International Tables Vol C Tables 4.2.6.8 and 6.1.1.4'
O O 0.0106 0.0060 'International Tables Vol C Tables 4.2.6.8 and 6.1.1.4'
Br Br -0.2901 2.4595 'International Tables Vol C Tables 4.2.6.8 and 6.1.1.4'
Cl Cl 0.1484 0.1585 'International Tables Vol C Tables 4.2.6.8 and 6.1.1.4'

loop_
_geom_angle_atom_site_label_1
_geom_angle_atom_site_label_2
_geom_angle_atom_site_label_3
_geom_angle
C7 O1 C1 116.9(7)
C17 O3 C3 115.1(4)
C10 O6 C8 116.8(4)
C25 O7 C4 117.1(4)
C16 O8 C22 116.5(4)
C11 O9 C9 116.2(4)
C24 O10 C2 116.2(4)
C15 O12 C38 108.0(3)
C20 O13 C6 116.2(4)
C15 O16 C35 108.5(3)
C12 C5 C7 121.4(5)
O2 C7 O1 123.9(6)
O2 C7 C5 126.3(7)
O1 C7 C5 109.8(6)
O6 C10 C40 125.3(4)
O6 C10 C25 115.7(4)
C40 C10 C25 119.0(4)
O4 C11 O9 123.3(4)
O4 C11 C29 125.8(4)
O9 C11 C29 110.9(4)
C5 C12 C33 126.3(5)
C14 C13 C43 101.0(3)
C14 C13 C19 109.7(4)
C43 C13 C19 109.4(3)
O11 C14 C13 126.0(4)
O11 C14 C15 122.1(4)
C13 C14 C15 111.6(3)
O16 C15 O12 106.8(3)
O16 C15 C26 112.0(3)
O12 C15 C26 109.9(3)
O16 C15 C14 111.0(3)
O12 C15 C14 109.3(3)
C26 C15 C14 107.8(3)
O8 C16 C44 125.4(4)
O8 C16 C24 115.8(4)
C44 C16 C24 118.9(4)
O5 C17 O3 123.9(4)
O5 C17 C19 124.6(4)
O3 C17 C19 111.5(4)
C24 C18 C34 122.9(4)
C13 C19 C17 109.2(3)
C13 C19 C37 112.1(3)
C17 C19 C37 109.8(4)
O14 C20 O13 123.1(4)
O14 C20 C39 126.3(4)
O13 C20 C39 110.5(4)
C44 C21 C34 122.8(4)
C44 C21 Br2 116.0(3)
C34 C21 Br2 121.2(3)
C33 C23 C35 108.9(3)
C33 C23 C39 106.1(3)
C35 C23 C39 107.7(3)
O10 C24 C18 126.3(4)
O10 C24 C16 113.8(4)
C18 C24 C16 119.9(4)
O7 C25 C36 124.9(4)
O7 C25 C10 115.6(4)
C36 C25 C10 119.5(4)
C30 C26 C15 107.5(3)
C30 C26 C37 109.4(4)
C15 C26 C37 107.3(3)
C28 C27 C36 116.3(4)
C28 C27 C31 121.5(4)
C36 C27 C31 122.1(4)
C27 C28 C40 123.0(4)
C27 C28 Br1 120.7(3)
C40 C28 Br1 116.4(3)
C41 C29 C11 121.4(4)
C43 C30 C26 115.4(4)
C27 C31 C39 115.6(3)
C27 C31 C32 110.7(3)
C39 C31 C32 108.4(3)
C42 C32 C38 108.6(3)
C42 C32 C31 109.7(3)
C38 C32 C31 105.6(3)
C42 C33 C12 123.6(4)
C42 C33 C23 113.3(4)
C12 C33 C23 123.1(4)
C21 C34 C18 115.8(4)
C21 C34 C37 121.1(4)
C18 C34 C37 123.1(4)
O15 C35 O16 112.3(3)
O15 C35 C23 107.2(3)
O16 C35 C23 107.6(3)
O15 C35 C38 114.9(3)
O16 C35 C38 104.0(3)
C23 C35 C38 110.8(3)
C25 C36 C27 122.6(4)
C34 C37 C26 112.9(3)
C34 C37 C19 114.8(4)
C26 C37 C19 107.1(3)
O12 C38 C32 110.2(3)
O12 C38 C35 105.2(3)
C32 C38 C35 108.4(3)
C20 C39 C31 112.3(3)
C20 C39 C23 113.4(3)
C31 C39 C23 109.7(3)
C28 C40 C10 119.5(4)
C29 C41 C43 126.2(4)
C33 C42 C32 115.2(4)
C30 C43 C41 123.7(4)
C30 C43 C13 113.5(4)
C41 C43 C13 122.8(4)
C16 C44 C21 119.7(4)
Cl1 C100 Cl3 110.8(3)
Cl1 C100 Cl2 111.6(3)
Cl3 C100 Cl2 109.9(3)
Cl4 C200 Cl6 110.7(3)
Cl4 C200 Cl5 111.6(3)
Cl6 C200 Cl5 109.8(3)
Cl4A C201 Cl6A 110.6(3)
Cl4A C201 Cl5A 111.5(3)
Cl6A C201 Cl5A 109.9(3)

loop_
_geom_bond_atom_site_label_1
_geom_bond_atom_site_label_2
_geom_bond_distance
Br1 C28 1.903(4)
Br2 C21 1.886(5)
O1 C7 1.344(9)
O1 C1 1.449(8)
O2 C7 1.187(8)
O3 C17 1.316(6)
O3 C3 1.461(7)
O4 C11 1.206(6)
O5 C17 1.182(6)
O6 C10 1.359(5)
O6 C8 1.424(6)
O7 C25 1.361(5)
O7 C4 1.415(6)
O8 C16 1.361(5)
O8 C22 1.426(6)
O9 C11 1.328(6)
O9 C9 1.428(5)
O10 C24 1.358(5)
O10 C2 1.424(7)
O11 C14 1.207(5)
O12 C15 1.412(5)
O12 C38 1.428(5)
O13 C20 1.334(5)
O13 C6 1.439(6)
O14 C20 1.205(5)
O15 C35 1.386(5)
O16 C15 1.407(5)
O16 C35 1.442(5)
C5 C12 1.312(8)
C5 C7 1.475(8)
C10 C40 1.386(7)
C10 C25 1.403(6)
C11 C29 1.475(6)
C12 C33 1.441(6)
C13 C14 1.518(6)
C13 C43 1.522(6)
C13 C19 1.525(6)
C14 C15 1.551(6)
C15 C26 1.523(6)
C16 C44 1.377(6)
C16 C24 1.408(6)
C17 C19 1.530(6)
C18 C24 1.366(6)
C18 C34 1.396(6)
C19 C37 1.567(6)
C20 C39 1.516(6)
C21 C44 1.390(6)
C21 C34 1.393(6)
C23 C33 1.510(6)
C23 C35 1.513(6)
C23 C39 1.554(6)
C25 C36 1.379(6)
C26 C30 1.506(6)
C26 C37 1.545(6)
C27 C28 1.382(6)
C27 C36 1.393(6)
C27 C31 1.517(6)
C28 C40 1.384(6)
C29 C41 1.330(6)
C30 C43 1.343(6)
C31 C39 1.538(6)
C31 C32 1.552(6)
C32 C42 1.491(6)
C32 C38 1.531(6)
C33 C42 1.330(6)
C34 C37 1.507(6)
C35 C38 1.540(6)
C41 C43 1.441(6)
C100 Cl1 1.730(6)
C100 Cl3 1.749(6)
C100 Cl2 1.755(6)
C200 Cl4 1.730(6)
C200 Cl6 1.749(6)
C200 Cl5 1.755(6)
C201 Cl4A 1.730(6)
C201 Cl6A 1.749(6)
C201 Cl5A 1.755(6)

loop_
_geom_hbond_atom_site_label_D
_geom_hbond_atom_site_label_H
_geom_hbond_atom_site_label_A
_geom_hbond_distance_DH
_geom_hbond_distance_HA
_geom_hbond_distance_DA
_geom_hbond_angle_DHA
O15 H15A O11 0.84 2.36 2.969(4) 129.9
